data_2236807
loop_
_publ_author_name
'Lin, Songzhu'
'Jia, Ruokun'
'Gao, Feng'
'Zhou, Xiaoqing'

_publ_section_title
;
 Adipic acid--2,6-bis(1<i>H</i>-benzimidazol-2-yl)pyridine--water (1/2/4)
;
_journal_coeditor_code BG2486
_journal_issue 12
_journal_name_full 'Acta Crystallographica Section E'
_journal_page_first o3457
_journal_paper_doi 10.1107/S1600536812047861
_journal_volume 68
_journal_year 2012
_chemical_formula_iupac '2C19 H13 N5, C6 H10 O4, 4H2 O'
_chemical_formula_moiety '2(C19 H13 N5), C6 H10 O4, 4(H2 O)'
_chemical_formula_sum 'C44 H44 N10 O8'
_chemical_formula_weight 840.90
_chemical_name_systematic
;
Adipic acid--2,6-bis(1<i>H</i>-benzimidazol-2-yl)pyridine--water (1/2/4)
;
_space_group_IT_number 2
_symmetry_cell_setting triclinic
_symmetry_space_group_name_Hall '-P 1'
_symmetry_space_group_name_H-M 'P -1'
_atom_sites_solution_hydrogens geom
_atom_sites_solution_primary direct
_atom_sites_solution_secondary difmap
_audit_creation_method SHELXL-97
_cell_angle_alpha 88.93(3)
_cell_angle_beta 83.12(3)
_cell_angle_gamma 75.14(3)
_cell_formula_units_Z 1
_cell_length_a 9.0709(18)
_cell_length_b 9.6882(19)
_cell_length_c 12.311(3)
_cell_measurement_reflns_used 25
_cell_measurement_temperature 295(2)
_cell_measurement_theta_max 14
_cell_measurement_theta_min 4
_cell_volume 1038.1(4)
_computing_cell_refinement 'CAD-4 Software (Enraf--Nonius, 1989)'
_computing_data_collection 'CAD-4 Software (Enraf--Nonius, 1989)'
_computing_data_reduction 'NRCVAX (Gabe <i>et al.</i>, 1989)'
_computing_molecular_graphics 'SHELXTL (Sheldrick, 2008)'
_computing_publication_material 'WinGX (Farrugia, 2012)'
_computing_structure_refinement 'SHELXL97 (Sheldrick, 2008)'
_computing_structure_solution 'SHELXS97 (Sheldrick, 2008)'
_diffrn_ambient_temperature 295(2)
_diffrn_measured_fraction_theta_full 0.991
_diffrn_measured_fraction_theta_max 0.991
_diffrn_measurement_device_type 'Enraf--Nonius CAD-4'
_diffrn_measurement_method 'omega scans'
_diffrn_radiation_monochromator graphite
_diffrn_radiation_source 'fine-focus sealed tube'
_diffrn_radiation_type MoK\a
_diffrn_radiation_wavelength 0.71073
_diffrn_reflns_av_R_equivalents 0.0237
_diffrn_reflns_av_sigmaI/netI 0.0268
_diffrn_reflns_limit_h_max 11
_diffrn_reflns_limit_h_min -11
_diffrn_reflns_limit_k_max 12
_diffrn_reflns_limit_k_min -12
_diffrn_reflns_limit_l_max 15
_diffrn_reflns_limit_l_min -15
_diffrn_reflns_number 10214
_diffrn_reflns_theta_full 27.48
_diffrn_reflns_theta_max 27.48
_diffrn_reflns_theta_min 3.03
_diffrn_standards_decay_% 0
_diffrn_standards_interval_count 100
_diffrn_standards_number 3
_exptl_absorpt_coefficient_mu 0.095
_exptl_absorpt_correction_type none
_exptl_crystal_colour yellow
_exptl_crystal_density_diffrn 1.345
_exptl_crystal_density_method 'not measured'
_exptl_crystal_description block
_exptl_crystal_F_000 442
_exptl_crystal_size_max 0.25
_exptl_crystal_size_mid 0.18
_exptl_crystal_size_min 0.16
_refine_diff_density_max 0.364
_refine_diff_density_min -0.192
_refine_ls_extinction_method none
_refine_ls_goodness_of_fit_ref 1.149
_refine_ls_hydrogen_treatment mixed
_refine_ls_matrix_type full
_refine_ls_number_parameters 368
_refine_ls_number_reflns 4705
_refine_ls_number_restraints 7
_refine_ls_restrained_S_all 1.149
_refine_ls_R_factor_all 0.0605
_refine_ls_R_factor_gt 0.0473
_refine_ls_shift/su_max 0.000
_refine_ls_shift/su_mean 0.000
_refine_ls_structure_factor_coef Fsqd
_refine_ls_weighting_details 'calc w=1/[\s^2^(Fo^2^)+(0.1000P)^2^+0.0268P] where P=(Fo^2^+2Fc^2^)/3'
_refine_ls_weighting_scheme calc
_refine_ls_wR_factor_gt 0.1440
_refine_ls_wR_factor_ref 0.1625
_reflns_number_gt 3555
_reflns_number_total 4705
_reflns_threshold_expression I>2sigma(I)
_cod_data_source_file bg2486.cif
_cod_data_source_block I
_cod_database_code 2236807
_cod_database_fobs_code 2236807

loop_
_symmetry_equiv_pos_as_xyz
'x, y, z'
'-x, -y, -z'

loop_
_atom_site_type_symbol
_atom_site_label
_atom_site_fract_x
_atom_site_fract_y
_atom_site_fract_z
_atom_site_U_iso_or_equiv
_atom_site_adp_type
_atom_site_calc_flag
_atom_site_refinement_flags
_atom_site_occupancy
_atom_site_symmetry_multiplicity
N N1 0.13159(14) 0.33800(13) -0.15941(10) 0.0488(3) Uani d . 1 1
N N2 0.11534(14) 0.56273(13) -0.10937(10) 0.0469(3) Uani d . 1 1
H H4 0.142(2) 0.632(2) -0.0672(17) 0.070(5) Uiso d . 1 1
N N3 0.30720(13) 0.47411(12) 0.04908(9) 0.0425(3) Uani d . 1 1
N N4 0.35862(15) 0.69020(12) 0.16663(10) 0.0461(3) Uani d . 1 1
H H5 0.296(2) 0.718(2) 0.1169(17) 0.071(6) Uiso d . 1 1
N N5 0.51881(14) 0.53946(12) 0.26517(10) 0.0467(3) Uani d . 1 1
C C1 0.03749(17) 0.43165(17) -0.22421(12) 0.0502(3) Uani d . 1 1
C C2 -0.0392(2) 0.4018(2) -0.30889(15) 0.0660(5) Uani d . 1 1
H H2B -0.029(3) 0.302(3) -0.331(2) 0.108(9) Uiso d . 1 1
C C3 -0.1263(2) 0.5167(3) -0.36062(17) 0.0737(5) Uani d . 1 1
H H3B -0.177(2) 0.500(2) -0.4221(17) 0.075(6) Uiso d . 1 1
C C4 -0.1367(2) 0.6559(3) -0.32926(17) 0.0738(6) Uani d . 1 1
H H4B -0.203(2) 0.737(2) -0.3704(18) 0.083(6) Uiso d . 1 1
C C5 -0.0618(2) 0.6887(2) -0.24504(16) 0.0625(4) Uani d . 1 1
H H5B -0.071(2) 0.784(2) -0.2255(17) 0.072(6) Uiso d . 1 1
C C6 0.02658(16) 0.57252(17) -0.19362(12) 0.0495(4) Uani d . 1 1
C C7 0.17580(15) 0.42054(14) -0.09313(11) 0.0436(3) Uani d . 1 1
C C8 0.28186(15) 0.37145(14) -0.01174(11) 0.0423(3) Uani d . 1 1
C C9 0.35464(18) 0.22746(15) -0.00130(13) 0.0500(4) Uani d . 1 1
H H9A 0.3296(19) 0.1624(19) -0.0465(15) 0.053(4) Uiso d . 1 1
C C10 0.45920(19) 0.18978(15) 0.07321(13) 0.0533(4) Uani d . 1 1
H H10A 0.517(2) 0.086(2) 0.0801(15) 0.064(5) Uiso d . 1 1
C C11 0.48672(19) 0.29346(15) 0.13676(13) 0.0496(4) Uani d . 1 1
H H11A 0.553(2) 0.2771(19) 0.1892(15) 0.058(5) Uiso d . 1 1
C C12 0.40660(15) 0.43502(14) 0.12290(11) 0.0423(3) Uani d . 1 1
C C13 0.42912(15) 0.55179(14) 0.18674(11) 0.0424(3) Uani d . 1 1
C C14 0.50736(17) 0.67897(15) 0.29760(12) 0.0461(3) Uani d . 1 1
C C15 0.5824(2) 0.72962(19) 0.37449(15) 0.0590(4) Uani d . 1 1
H H15A 0.653(3) 0.659(2) 0.4172(19) 0.085(6) Uiso d . 1 1
C C16 0.5557(2) 0.8759(2) 0.38559(16) 0.0678(5) Uani d . 1 1
H H16A 0.607(2) 0.915(2) 0.4359(18) 0.080(6) Uiso d . 1 1
C C17 0.4553(2) 0.96933(19) 0.32354(16) 0.0686(5) Uani d . 1 1
H H17A 0.442(2) 1.074(2) 0.3320(17) 0.080(6) Uiso d . 1 1
C C18 0.3784(2) 0.92146(17) 0.24903(14) 0.0588(4) Uani d . 1 1
H H18A 0.308(2) 0.984(2) 0.2049(17) 0.072(6) Uiso d . 1 1
C C19 0.40766(17) 0.77399(15) 0.23620(12) 0.0465(3) Uani d . 1 1
O O1 0.67965(16) 0.37143(12) 0.40769(11) 0.0688(4) Uani d D 1 1
H H1 0.630(2) 0.411(2) 0.3538(14) 0.084(7) Uiso d D 1 1
O O2 0.74254(17) 0.17221(13) 0.30895(11) 0.0732(4) Uani d . 1 1
C C20 0.75243(17) 0.23700(16) 0.38907(13) 0.0491(3) Uani d . 1 1
C C21 0.8489(2) 0.17588(17) 0.47764(14) 0.0538(4) Uani d . 1 1
H H21A 0.784(3) 0.179(2) 0.5432(19) 0.079(6) Uiso d . 1 1
H H21B 0.915(2) 0.250(2) 0.4912(16) 0.073(6) Uiso d . 1 1
C C22 0.9496(2) 0.02613(17) 0.45481(14) 0.0543(4) Uani d . 1 1
H H22A 0.883(2) -0.040(2) 0.4464(16) 0.069(5) Uiso d . 1 1
H H22B 1.019(2) 0.022(2) 0.3830(17) 0.071(5) Uiso d . 1 1
O O1W 0.14244(18) 0.04491(14) 0.85092(11) 0.0742(4) Uani d D 1 1
O O2W 0.14234(16) 0.82851(14) 0.01294(13) 0.0751(4) Uani d D 1 1
H H1WA 0.153(3) 0.1282(13) 0.8350(18) 0.102(8) Uiso d D 1 1
H H1WB 0.172(3) -0.0080(19) 0.7943(13) 0.093(8) Uiso d D 1 1
H H2WB 0.064(3) 0.870(3) 0.058(2) 0.152(13) Uiso d D 1 1
H H2WA 0.151(3) 0.896(2) -0.0326(18) 0.126(10) Uiso d D 1 1

loop_
_atom_site_aniso_label
_atom_site_aniso_U_11
_atom_site_aniso_U_22
_atom_site_aniso_U_33
_atom_site_aniso_U_12
_atom_site_aniso_U_13
_atom_site_aniso_U_23
N1 0.0533(7) 0.0439(7) 0.0461(7) -0.0062(5) -0.0072(5) -0.0025(5)
N2 0.0474(6) 0.0400(6) 0.0505(7) -0.0060(5) -0.0065(5) 0.0026(5)
N3 0.0460(6) 0.0359(5) 0.0420(6) -0.0054(5) -0.0027(5) 0.0022(4)
N4 0.0533(7) 0.0361(6) 0.0453(7) -0.0042(5) -0.0081(5) 0.0051(5)
N5 0.0524(7) 0.0387(6) 0.0450(6) -0.0034(5) -0.0080(5) -0.0001(5)
C1 0.0489(8) 0.0545(8) 0.0434(8) -0.0071(7) -0.0036(6) -0.0008(6)
C2 0.0642(10) 0.0800(13) 0.0525(10) -0.0130(9) -0.0134(8) -0.0017(9)
C3 0.0645(11) 0.0970(15) 0.0574(11) -0.0116(10) -0.0188(9) 0.0053(10)
C4 0.0572(10) 0.0880(14) 0.0688(12) -0.0038(10) -0.0142(9) 0.0243(11)
C5 0.0539(9) 0.0595(10) 0.0681(11) -0.0048(8) -0.0074(8) 0.0158(8)
C6 0.0429(7) 0.0524(8) 0.0491(8) -0.0068(6) -0.0025(6) 0.0079(6)
C7 0.0452(7) 0.0374(7) 0.0438(7) -0.0047(6) -0.0005(6) 0.0003(5)
C8 0.0449(7) 0.0379(7) 0.0403(7) -0.0060(6) -0.0005(5) 0.0001(5)
C9 0.0589(8) 0.0353(7) 0.0522(8) -0.0058(6) -0.0058(7) -0.0029(6)
C10 0.0638(9) 0.0345(7) 0.0552(9) -0.0002(7) -0.0097(7) 0.0018(6)
C11 0.0568(8) 0.0379(7) 0.0498(8) -0.0027(6) -0.0110(7) 0.0047(6)
C12 0.0461(7) 0.0363(6) 0.0410(7) -0.0056(6) -0.0025(5) 0.0021(5)
C13 0.0451(7) 0.0354(6) 0.0424(7) -0.0034(5) -0.0038(5) 0.0042(5)
C14 0.0520(8) 0.0401(7) 0.0423(7) -0.0064(6) -0.0018(6) -0.0031(6)
C15 0.0625(9) 0.0558(9) 0.0554(9) -0.0064(8) -0.0111(7) -0.0087(7)
C16 0.0759(11) 0.0624(10) 0.0662(11) -0.0187(9) -0.0073(9) -0.0187(9)
C17 0.0898(13) 0.0429(8) 0.0714(12) -0.0168(9) -0.0015(10) -0.0101(8)
C18 0.0761(11) 0.0375(7) 0.0587(10) -0.0090(7) -0.0035(8) 0.0002(7)
C19 0.0543(8) 0.0387(7) 0.0430(7) -0.0078(6) -0.0006(6) 0.0009(6)
O1 0.0873(9) 0.0462(6) 0.0612(7) 0.0133(6) -0.0288(7) -0.0021(5)
O2 0.0936(9) 0.0482(6) 0.0773(8) 0.0008(6) -0.0494(7) -0.0055(6)
C20 0.0528(8) 0.0410(7) 0.0520(8) -0.0055(6) -0.0152(6) 0.0062(6)
C21 0.0598(9) 0.0492(8) 0.0475(9) -0.0009(7) -0.0154(7) 0.0048(6)
C22 0.0600(9) 0.0463(8) 0.0543(9) -0.0033(7) -0.0209(8) 0.0062(7)
O1W 0.1059(10) 0.0511(7) 0.0632(8) -0.0195(7) -0.0014(7) -0.0007(6)
O2W 0.0710(8) 0.0589(7) 0.0809(10) 0.0058(6) -0.0037(7) 0.0200(7)

loop_
_atom_type_symbol
_atom_type_description
_atom_type_scat_dispersion_real
_atom_type_scat_dispersion_imag
_atom_type_scat_source
C C 0.0033 0.0016 'International Tables Vol C Tables 4.2.6.8 and 6.1.1.4'
H H 0.0000 0.0000 'International Tables Vol C Tables 4.2.6.8 and 6.1.1.4'
N N 0.0061 0.0033 'International Tables Vol C Tables 4.2.6.8 and 6.1.1.4'
O O 0.0106 0.0060 'International Tables Vol C Tables 4.2.6.8 and 6.1.1.4'

loop_
_geom_angle_atom_site_label_1
_geom_angle_atom_site_label_2
_geom_angle_atom_site_label_3
_geom_angle_site_symmetry_1
_geom_angle_site_symmetry_3
_geom_angle
C7 N1 C1 . . 104.88(12)
C7 N2 C6 . . 106.77(13)
C7 N2 H4 . . 120.0(12)
C6 N2 H4 . . 133.2(12)
C8 N3 C12 . . 117.85(12)
C13 N4 C19 . . 107.10(13)
C13 N4 H5 . . 125.1(13)
C19 N4 H5 . . 127.8(13)
C13 N5 C14 . . 105.00(12)
N1 C1 C2 . . 129.23(17)
N1 C1 C6 . . 109.80(14)
C2 C1 C6 . . 120.96(16)
C3 C2 C1 . . 117.3(2)
C3 C2 H2B . . 122.5(16)
C1 C2 H2B . . 120.2(16)
C2 C3 C4 . . 121.2(2)
C2 C3 H3B . . 119.3(13)
C4 C3 H3B . . 119.5(13)
C3 C4 C5 . . 122.70(18)
C3 C4 H4B . . 117.8(13)
C5 C4 H4B . . 119.5(13)
C4 C5 C6 . . 115.93(19)
C4 C5 H5B . . 121.0(13)
C6 C5 H5B . . 123.1(13)
N2 C6 C5 . . 132.52(16)
N2 C6 C1 . . 105.55(13)
C5 C6 C1 . . 121.93(17)
N1 C7 N2 . . 112.99(13)
N1 C7 C8 . . 125.67(12)
N2 C7 C8 . . 121.32(13)
N3 C8 C9 . . 122.74(14)
N3 C8 C7 . . 115.52(12)
C9 C8 C7 . . 121.71(13)
C10 C9 C8 . . 118.51(14)
C10 C9 H9A . . 124.2(11)
C8 C9 H9A . . 117.3(11)
C11 C10 C9 . . 119.71(13)
C11 C10 H10A . . 120.1(10)
C9 C10 H10A . . 120.2(10)
C10 C11 C12 . . 118.22(14)
C10 C11 H11A . . 125.1(11)
C12 C11 H11A . . 116.6(11)
N3 C12 C11 . . 122.93(14)
N3 C12 C13 . . 115.23(12)
C11 C12 C13 . . 121.82(14)
N5 C13 N4 . . 112.69(13)
N5 C13 C12 . . 126.24(12)
N4 C13 C12 . . 121.05(13)
N5 C14 C15 . . 129.82(15)
N5 C14 C19 . . 109.63(13)
C15 C14 C19 . . 120.50(15)
C16 C15 C14 . . 117.41(17)
C16 C15 H15A . . 124.0(13)
C14 C15 H15A . . 118.6(13)
C15 C16 C17 . . 121.28(17)
C15 C16 H16A . . 120.3(13)
C17 C16 H16A . . 118.4(13)
C18 C17 C16 . . 122.09(16)
C18 C17 H17A . . 119.2(12)
C16 C17 H17A . . 118.7(12)
C17 C18 C19 . . 116.66(17)
C17 C18 H18A . . 123.8(12)
C19 C18 H18A . . 119.6(12)
N4 C19 C18 . . 132.36(15)
N4 C19 C14 . . 105.57(12)
C18 C19 C14 . . 122.03(15)
C20 O1 H1 . . 113.3(16)
O2 C20 O1 . . 123.00(14)
O2 C20 C21 . . 124.71(14)
O1 C20 C21 . . 112.28(14)
C20 C21 C22 . . 114.80(14)
C20 C21 H21A . . 108.3(13)
C22 C21 H21A . . 110.4(13)
C20 C21 H21B . . 106.6(10)
C22 C21 H21B . . 111.9(11)
H21A C21 H21B . . 104.2(17)
C21 C22 C22 . 2_756 111.97(18)
C21 C22 H22A . . 109.3(11)
C22 C22 H22A 2_756 . 109.8(11)
C21 C22 H22B . . 110.5(11)
C22 C22 H22B 2_756 . 108.1(11)
H22A C22 H22B . . 107.0(15)
H1WA O1W H1WB . . 108.7(18)
H2WB O2W H2WA . . 102.4(18)

loop_
_geom_bond_atom_site_label_1
_geom_bond_atom_site_label_2
_geom_bond_site_symmetry_2
_geom_bond_distance
N1 C7 . 1.3166(19)
N1 C1 . 1.388(2)
N2 C7 . 1.3664(17)
N2 C6 . 1.375(2)
N2 H4 . 0.95(2)
N3 C8 . 1.3375(18)
N3 C12 . 1.3381(19)
N4 C13 . 1.3617(17)
N4 C19 . 1.376(2)
N4 H5 . 0.88(2)
N5 C13 . 1.3201(18)
N5 C14 . 1.3911(18)
C1 C2 . 1.394(2)
C1 C6 . 1.398(2)
C2 C3 . 1.383(3)
C2 H2B . 0.99(3)
C3 C4 . 1.386(3)
C3 H3B . 0.97(2)
C4 C5 . 1.388(3)
C4 H4B . 1.03(2)
C5 C6 . 1.394(2)
C5 H5B . 0.94(2)
C7 C8 . 1.461(2)
C8 C9 . 1.3927(19)
C9 C10 . 1.376(2)
C9 H9A . 0.935(18)
C10 C11 . 1.374(2)
C10 H10A . 1.012(18)
C11 C12 . 1.3957(19)
C11 H11A . 0.917(19)
C12 C13 . 1.459(2)
C14 C15 . 1.394(2)
C14 C19 . 1.395(2)
C15 C16 . 1.381(3)
C15 H15A . 1.00(2)
C16 C17 . 1.397(3)
C16 H16A . 0.96(2)
C17 C18 . 1.370(3)
C17 H17A . 1.00(2)
C18 C19 . 1.393(2)
C18 H18A . 0.98(2)
O1 C20 . 1.3109(19)
O1 H1 . 0.873(10)
O2 C20 . 1.203(2)
C20 C21 . 1.498(2)
C21 C22 . 1.514(2)
C21 H21A . 0.94(2)
C21 H21B . 1.07(2)
C22 C22 2_756 1.522(3)
C22 H22A . 1.001(19)
C22 H22B . 1.02(2)
O1W H1WA . 0.854(10)
O1W H1WB . 0.848(9)
O2W H2WB . 0.860(10)
O2W H2WA . 0.865(10)

loop_
_geom_hbond_atom_site_label_D
_geom_hbond_atom_site_label_H
_geom_hbond_atom_site_label_A
_geom_hbond_site_symmetry_A
_geom_hbond_distance_DH
_geom_hbond_distance_HA
_geom_hbond_distance_DA
_geom_hbond_angle_DHA
_geom_hbond_publ_flag
N2 H4 O2W . 0.95(2) 2.16(2) 3.084(2) 163.3(18) y
N4 H5 O2W . 0.88(2) 2.08(2) 2.945(2) 167.6(18) y
O1 H1 N5 . 0.873(10) 1.825(12) 2.6731(19) 163(2) y
O1W H1WA N1 1_556 0.854(10) 1.993(11) 2.8169(18) 162(2) y
O1W H1WB O2 2_656 0.848(9) 1.989(11) 2.815(2) 165(2) y
O2W H2WB O1W 2_566 0.860(10) 2.046(12) 2.898(2) 170(3) y
O2W H2WA O1W 1_564 0.865(10) 2.009(11) 2.867(2) 171(3) y
